data_1561553
loop_
_publ_author_name
'Yan, Xingxiu'
'Qiu, Xiandeng'
'Yan, Zhishuo'
'Li, Hongjiang'
'Gong, Yun'
'Lin, Jianhua'

_publ_section_title
;
 Configurations, band structures and photocurrent responses of
 4-(4-oxopyridin-1(4H)-yl)phthalic acid and its metal-organic frameworks
;
_journal_name_full 'Journal of Solid State Chemistry'
_journal_page_first 313
_journal_page_last 322
_journal_paper_doi 10.1016/j.jssc.2016.02.041
_journal_volume 237
_journal_year 2016
_chemical_formula_sum 'C13 H9 N O5'
_chemical_formula_weight 259.21
_space_group_IT_number 14
_space_group_name_Hall '-P 2ybc'
_space_group_name_H-M_alt 'P 1 21/c 1'
_symmetry_cell_setting monoclinic
_symmetry_space_group_name_H-M 'P 1 21/c 1'
_atom_sites_solution_hydrogens geom
_atom_sites_solution_primary direct
_atom_sites_solution_secondary difmap
_audit_creation_method SHELXL-97
_cell_angle_alpha 90.00
_cell_angle_beta 123.012(3)
_cell_angle_gamma 90.00
_cell_formula_units_Z 4
_cell_length_a 9.4630(8)
_cell_length_b 11.2109(9)
_cell_length_c 12.9411(11)
_cell_measurement_reflns_used 941
_cell_measurement_temperature 298(2)
_cell_measurement_theta_max 22.466
_cell_measurement_theta_min 2.5385
_cell_volume 1151.26(17)
_computing_cell_refinement 'Bruker SMART'
_computing_data_collection 'Bruker SMART'
_computing_data_reduction 'Bruker SAINT'
_computing_molecular_graphics 'Bruker SHELXTL'
_computing_publication_material 'Bruker SHELXTL'
_computing_structure_refinement 'Bruker SHELXTL'
_computing_structure_solution 'Bruker SHELXTL'
_diffrn_ambient_temperature 298(2)
_diffrn_measured_fraction_theta_full 0.995
_diffrn_measured_fraction_theta_max 0.995
_diffrn_measurement_device_type 'CCD area detector'
_diffrn_measurement_method 'phi and omega scans'
_diffrn_radiation_monochromator graphite
_diffrn_radiation_source 'fine-focus sealed tube'
_diffrn_radiation_type MoK\a
_diffrn_radiation_wavelength 0.71073
_diffrn_reflns_av_R_equivalents 0.0562
_diffrn_reflns_av_sigmaI/netI 0.0737
_diffrn_reflns_limit_h_max 11
_diffrn_reflns_limit_h_min -10
_diffrn_reflns_limit_k_max 13
_diffrn_reflns_limit_k_min -13
_diffrn_reflns_limit_l_max 15
_diffrn_reflns_limit_l_min -15
_diffrn_reflns_number 5686
_diffrn_reflns_theta_full 25.01
_diffrn_reflns_theta_max 25.01
_diffrn_reflns_theta_min 2.57
_exptl_absorpt_coefficient_mu 0.117
_exptl_absorpt_correction_T_max 0.90
_exptl_absorpt_correction_T_min 0.70
_exptl_absorpt_correction_type multi-scan
_exptl_absorpt_process_details 'SADABS (Sheldrick, 1996)'
_exptl_crystal_colour colorless
_exptl_crystal_density_diffrn 1.496
_exptl_crystal_density_method 'not measured'
_exptl_crystal_description block
_exptl_crystal_F_000 536
_exptl_crystal_size_max 0.34
_exptl_crystal_size_mid 0.23
_exptl_crystal_size_min 0.14
_refine_diff_density_max 0.223
_refine_diff_density_min -0.192
_refine_diff_density_rms 0.054
_refine_ls_extinction_method none
_refine_ls_goodness_of_fit_ref 0.998
_refine_ls_hydrogen_treatment mixed
_refine_ls_matrix_type full
_refine_ls_number_parameters 172
_refine_ls_number_reflns 2026
_refine_ls_number_restraints 0
_refine_ls_restrained_S_all 0.998
_refine_ls_R_factor_all 0.0929
_refine_ls_R_factor_gt 0.0493
_refine_ls_shift/su_max 0.000
_refine_ls_shift/su_mean 0.000
_refine_ls_structure_factor_coef Fsqd
_refine_ls_weighting_details 'calc w=1/[\s^2^(Fo^2^)+(0.0410P)^2^+0.0000P] where P=(Fo^2^+2Fc^2^)/3'
_refine_ls_weighting_scheme calc
_refine_ls_wR_factor_gt 0.0971
_refine_ls_wR_factor_ref 0.1083
_reflns_number_gt 1119
_reflns_number_total 2026
_reflns_threshold_expression >2sigma(I)
_cod_data_source_file JSSC-2016-237-313.cif
_cod_data_source_block 151023e
_cod_depositor_comments
;
The following automatic conversions were performed:

data item '_symmetry_cell_setting' value 'Monoclinic' was changed to
'monoclinic' in accordance with the built-in table derived from the
CIF Core dictionary named 'cif_core.dic' version 2.4.5 last updated
on 2014-11-21.

Automatic conversion script
Id: cif_fix_values 8369 2020-08-20 11:38:08Z andrius 
;
_cod_original_sg_symbol_H-M P2(1)/c
_cod_database_code 1561553

loop_
_symmetry_equiv_pos_as_xyz
'x, y, z'
'-x, y+1/2, -z+1/2'
'-x, -y, -z'
'x, -y-1/2, z-1/2'

loop_
_atom_site_label
_atom_site_type_symbol
_atom_site_fract_x
_atom_site_fract_y
_atom_site_fract_z
_atom_site_U_iso_or_equiv
_atom_site_adp_type
_atom_site_occupancy
_atom_site_symmetry_multiplicity
_atom_site_calc_flag
_atom_site_refinement_flags
_atom_site_disorder_assembly
_atom_site_disorder_group
N1 N 0.1951(3) 0.20489(18) 0.14004(19) 0.0294(6) Uani 1 1 d . . .
O1 O 0.3028(3) 0.66296(16) -0.08965(19) 0.0482(6) Uani 1 1 d . . .
H1 H 0.3286 0.7281 -0.1035 0.072 Uiso 1 1 calc R . .
O2 O 0.4337(3) 0.73186(19) 0.1020(2) 0.0631(7) Uani 1 1 d . . .
O3 O 0.1407(3) 0.70728(17) 0.1346(2) 0.0513(6) Uani 1 1 d . . .
O4 O 0.3488(3) 0.64760(17) 0.3218(2) 0.0476(6) Uani 1 1 d . . .
O5 O 0.0074(2) -0.11390(16) 0.16212(19) 0.0439(6) Uani 1 1 d . . .
H5 H 0.0633 -0.1700 0.1626 0.066 Uiso 1 1 calc R . .
C1 C 0.3566(4) 0.6557(2) 0.0267(3) 0.0322(7) Uani 1 1 d . . .
C2 C 0.2569(4) 0.6387(2) 0.2069(3) 0.0331(7) Uani 1 1 d . . .
C3 C 0.3130(3) 0.5378(2) 0.0562(3) 0.0279(7) Uani 1 1 d . . .
C4 C 0.2779(3) 0.5295(2) 0.1483(2) 0.0284(7) Uani 1 1 d . . .
C5 C 0.2461(3) 0.4184(2) 0.1787(3) 0.0317(7) Uani 1 1 d . . .
H5A H 0.2256 0.4116 0.2410 0.038 Uiso 1 1 calc R . .
C6 C 0.2450(3) 0.3179(2) 0.1165(3) 0.0293(7) Uani 1 1 d . . .
C7 C 0.2801(3) 0.3254(2) 0.0266(3) 0.0334(7) Uani 1 1 d . . .
H7 H 0.2806 0.2571 -0.0139 0.040 Uiso 1 1 calc R . .
C8 C 0.3148(3) 0.4356(2) -0.0030(3) 0.0329(7) Uani 1 1 d . . .
H8 H 0.3395 0.4409 -0.0633 0.039 Uiso 1 1 calc R . .
C9 C 0.2786(3) 0.1030(2) 0.1488(3) 0.0322(7) Uani 1 1 d . . .
H9 H 0.3761 0.1075 0.1480 0.039 Uiso 1 1 calc R . .
C10 C 0.2223(4) -0.0053(2) 0.1587(2) 0.0331(7) Uani 1 1 d . . .
H10 H 0.2812 -0.0741 0.1646 0.040 Uiso 1 1 calc R . .
C11 C 0.0767(4) -0.0129(2) 0.1599(2) 0.0308(7) Uani 1 1 d . . .
C12 C -0.0042(4) 0.0925(2) 0.1551(3) 0.0366(8) Uani 1 1 d . . .
H12 H -0.0991 0.0902 0.1594 0.044 Uiso 1 1 calc R . .
C13 C 0.0556(4) 0.1986(2) 0.1442(3) 0.0361(8) Uani 1 1 d . . .
H13 H -0.0007 0.2685 0.1394 0.043 Uiso 1 1 calc R . .

loop_
_atom_site_aniso_label
_atom_site_aniso_U_11
_atom_site_aniso_U_22
_atom_site_aniso_U_33
_atom_site_aniso_U_23
_atom_site_aniso_U_13
_atom_site_aniso_U_12
N1 0.0340(14) 0.0219(13) 0.0337(16) 0.0018(11) 0.0192(13) 0.0006(11)
O1 0.0662(15) 0.0379(13) 0.0409(15) 0.0046(10) 0.0294(13) -0.0090(10)
O2 0.0912(19) 0.0458(14) 0.0467(16) -0.0091(12) 0.0340(15) -0.0322(13)
O3 0.0611(15) 0.0313(12) 0.0501(15) 0.0025(11) 0.0229(13) 0.0151(11)
O4 0.0603(15) 0.0424(13) 0.0380(15) -0.0090(11) 0.0255(13) 0.0073(11)
O5 0.0475(14) 0.0264(11) 0.0609(16) 0.0009(10) 0.0316(12) -0.0023(9)
C1 0.0362(19) 0.0328(18) 0.028(2) 0.0019(15) 0.0173(16) -0.0027(14)
C2 0.041(2) 0.0225(16) 0.043(2) -0.0022(15) 0.0278(18) -0.0042(14)
C3 0.0298(17) 0.0240(15) 0.0285(18) 0.0011(13) 0.0150(15) -0.0004(12)
C4 0.0300(17) 0.0237(15) 0.0256(17) -0.0014(13) 0.0113(14) -0.0011(13)
C5 0.0418(19) 0.0272(17) 0.0324(19) 0.0015(13) 0.0243(16) 0.0000(13)
C6 0.0339(18) 0.0199(15) 0.0308(18) 0.0004(13) 0.0155(16) -0.0009(12)
C7 0.0415(19) 0.0248(16) 0.0331(19) -0.0035(13) 0.0198(16) 0.0003(13)
C8 0.0398(19) 0.0320(18) 0.0326(19) -0.0021(13) 0.0234(16) -0.0006(13)
C9 0.0271(17) 0.0299(16) 0.0364(19) 0.0039(14) 0.0153(15) 0.0057(14)
C10 0.0361(18) 0.0217(16) 0.037(2) 0.0008(13) 0.0175(16) 0.0012(13)
C11 0.0364(18) 0.0255(16) 0.0294(19) 0.0002(13) 0.0173(15) -0.0029(14)
C12 0.0421(19) 0.0286(16) 0.050(2) 0.0002(14) 0.0324(18) 0.0030(14)
C13 0.042(2) 0.0262(17) 0.043(2) -0.0014(14) 0.0260(18) 0.0036(14)

loop_
_atom_type_symbol
_atom_type_description
_atom_type_scat_dispersion_real
_atom_type_scat_dispersion_imag
_atom_type_scat_source
C C 0.0033 0.0016 'International Tables Vol C Tables 4.2.6.8 and 6.1.1.4'
H H 0.0000 0.0000 'International Tables Vol C Tables 4.2.6.8 and 6.1.1.4'
N N 0.0061 0.0033 'International Tables Vol C Tables 4.2.6.8 and 6.1.1.4'
O O 0.0106 0.0060 'International Tables Vol C Tables 4.2.6.8 and 6.1.1.4'

loop_
_geom_angle_atom_site_label_1
_geom_angle_atom_site_label_2
_geom_angle_atom_site_label_3
_geom_angle
_geom_angle_site_symmetry_1
_geom_angle_site_symmetry_3
C13 N1 C9 119.3(2) . .
C13 N1 C6 119.6(2) . .
C9 N1 C6 120.9(2) . .
C1 O1 H1 109.5 . .
C11 O5 H5 109.5 . .
O2 C1 O1 125.2(3) . .
O2 C1 C3 123.5(3) . .
O1 C1 C3 111.2(3) . .
O3 C2 O4 126.8(3) . .
O3 C2 C4 115.3(3) . .
O4 C2 C4 117.7(3) . .
C8 C3 C4 119.7(2) . .
C8 C3 C1 120.2(3) . .
C4 C3 C1 120.1(2) . .
C5 C4 C3 119.2(2) . .
C5 C4 C2 118.5(3) . .
C3 C4 C2 121.9(2) . .
C6 C5 C4 120.1(3) . .
C6 C5 H5A 120.0 . .
C4 C5 H5A 120.0 . .
C7 C6 C5 120.9(3) . .
C7 C6 N1 119.4(2) . .
C5 C6 N1 119.6(3) . .
C6 C7 C8 119.4(3) . .
C6 C7 H7 120.3 . .
C8 C7 H7 120.3 . .
C3 C8 C7 120.6(3) . .
C3 C8 H8 119.7 . .
C7 C8 H8 119.7 . .
N1 C9 C10 121.3(3) . .
N1 C9 H9 119.4 . .
C10 C9 H9 119.4 . .
C9 C10 C11 119.8(2) . .
C9 C10 H10 120.1 . .
C11 C10 H10 120.1 . .
O5 C11 C10 124.1(2) . .
O5 C11 C12 117.6(3) . .
C10 C11 C12 118.3(2) . .
C13 C12 C11 119.9(3) . .
C13 C12 H12 120.1 . .
C11 C12 H12 120.1 . .
N1 C13 C12 121.4(3) . .
N1 C13 H13 119.3 . .
C12 C13 H13 119.3 . .

loop_
_geom_bond_atom_site_label_1
_geom_bond_atom_site_label_2
_geom_bond_distance
_geom_bond_site_symmetry_2
N1 C13 1.352(3) .
N1 C9 1.358(3) .
N1 C6 1.442(3) .
O1 C1 1.303(3) .
O1 H1 0.8200 .
O2 C1 1.198(3) .
O3 C2 1.247(3) .
O4 C2 1.252(3) .
O5 C11 1.317(3) .
O5 H5 0.8200 .
C1 C3 1.495(4) .
C2 C4 1.509(4) .
C3 C8 1.384(3) .
C3 C4 1.404(3) .
C4 C5 1.387(3) .
C5 C6 1.381(3) .
C5 H5A 0.9300 .
C6 C7 1.375(4) .
C7 C8 1.384(3) .
C7 H7 0.9300 .
C8 H8 0.9300 .
C9 C10 1.360(3) .
C9 H9 0.9300 .
C10 C11 1.390(4) .
C10 H10 0.9300 .
C11 C12 1.390(3) .
C12 C13 1.358(4) .
C12 H12 0.9300 .
C13 H13 0.9300 .
